data_7202770
loop_
_publ_author_name
'Kumar, D. Krishna'
'Das, Amitava'
'Dastidar, Parthasarathi'

_publ_section_title
;
 Supramolecular structural diversities in the metal?organic frameworks
 derived from pyridylamide ligands: studying the effects of ligating
 topologies, hydrogen bonding backbone of the ligands and counter
 anions
;
_journal_issue 7
_journal_name_full CrystEngComm
_journal_page_first 548
_journal_paper_doi 10.1039/b701782k
_journal_volume 9
_journal_year 2007
_chemical_formula_sum 'C11 H9 Cl2 N3 O Zn'
_chemical_formula_weight 335.48
_chemical_name_systematic
;
?
;
_space_group_IT_number 14
_symmetry_cell_setting monoclinic
_symmetry_space_group_name_Hall '-P 2ybc'
_symmetry_space_group_name_H-M 'P 1 21/c 1'
_atom_sites_solution_hydrogens geom
_atom_sites_solution_primary direct
_atom_sites_solution_secondary difmap
_audit_creation_method SHELXL-97
_cell_angle_alpha 90.00
_cell_angle_beta 119.810(17)
_cell_angle_gamma 90.00
_cell_formula_units_Z 4
_cell_length_a 7.805(3)
_cell_length_b 13.773(6)
_cell_length_c 13.362(4)
_cell_measurement_temperature 298(2)
_cell_volume 1246.3(8)
_computing_cell_refinement 'BRUKER AXS SMART 3'
_computing_data_collection 'BRUKER AXS SMART 3'
_computing_data_reduction 'BRUKER AXS SAINT'
_computing_molecular_graphics 'BRUKER SHELXLTL'
_computing_publication_material 'MERCURY 1.4'
_computing_structure_refinement 'SHELXL-97 (Sheldrick, 1997)'
_computing_structure_solution 'SHELXS-97 (Sheldrick, 1990)'
_diffrn_ambient_temperature 298(2)
_diffrn_detector_area_resol_mean 0.3
_diffrn_measured_fraction_theta_full 0.921
_diffrn_measured_fraction_theta_max 0.921
_diffrn_measurement_device_type 'BRUKER SMART CCD AREA DETECTOR'
_diffrn_measurement_method 'PHI-OMEGA SCAN'
_diffrn_radiation_monochromator graphite
_diffrn_radiation_source 'fine-focus sealed tube'
_diffrn_radiation_type MoK\a
_diffrn_radiation_wavelength 0.71073
_diffrn_reflns_av_R_equivalents 0.0687
_diffrn_reflns_av_sigmaI/netI 0.1015
_diffrn_reflns_limit_h_max 10
_diffrn_reflns_limit_h_min -10
_diffrn_reflns_limit_k_max 18
_diffrn_reflns_limit_k_min -17
_diffrn_reflns_limit_l_max 13
_diffrn_reflns_limit_l_min -17
_diffrn_reflns_number 6632
_diffrn_reflns_theta_full 28.02
_diffrn_reflns_theta_max 28.02
_diffrn_reflns_theta_min 2.30
_exptl_absorpt_coefficient_mu 2.388
_exptl_absorpt_correction_T_max 0.8700
_exptl_absorpt_correction_T_min 0.4974
_exptl_absorpt_correction_type multi-scan
_exptl_absorpt_process_details SADABS
_exptl_crystal_colour COLORLESS
_exptl_crystal_density_diffrn 1.788
_exptl_crystal_density_method 'not measured'
_exptl_crystal_description ROD
_exptl_crystal_F_000 672
_exptl_crystal_size_max 0.34
_exptl_crystal_size_mid 0.18
_exptl_crystal_size_min 0.06
_refine_diff_density_max 1.079
_refine_diff_density_min -1.123
_refine_diff_density_rms 0.140
_refine_ls_extinction_method none
_refine_ls_goodness_of_fit_ref 1.174
_refine_ls_hydrogen_treatment mixed
_refine_ls_matrix_type full
_refine_ls_number_parameters 167
_refine_ls_number_reflns 2781
_refine_ls_number_restraints 0
_refine_ls_restrained_S_all 1.174
_refine_ls_R_factor_all 0.1586
_refine_ls_R_factor_gt 0.1014
_refine_ls_shift/su_max 0.001
_refine_ls_shift/su_mean 0.000
_refine_ls_structure_factor_coef Fsqd
_refine_ls_weighting_details 'calc w=1/[\s^2^(Fo^2^)+(0.0000P)^2^+16.6832P] where P=(Fo^2^+2Fc^2^)/3'
_refine_ls_weighting_scheme calc
_refine_ls_wR_factor_gt 0.1876
_refine_ls_wR_factor_ref 0.2040
_reflns_number_gt 1701
_reflns_number_total 2781
_reflns_threshold_expression >2sigma(I)
_cod_data_source_file b701782k.txt
_cod_data_source_block kkb56d3m
_cod_depositor_comments
;
The following automatic conversions were performed:
'_symmetry_cell_setting' value 'MONOCLINIC' changed to 'monoclinic'
according to '/home/saulius/struct/CIF-dictionaries/cif_core.dic'
dictionary named 'cif_core.dic' version 2.4.1 from
2010-06-29.

'_exptl_absorpt_correction_type' value 'MULTI-SCAN' changed
to 'multi-scan' according to
'/home/saulius/struct/CIF-dictionaries/cif_core.dic' dictionary named
'cif_core.dic' version 2.4.1 from 2010-06-29.

Automatic conversion script
Id: cif_fix_enum 1527 2010-12-29 10:47:43Z saulius 
;
_cod_original_sg_symbol_H-M P2(1)/c
_cod_database_code 7202770

loop_
_symmetry_equiv_pos_as_xyz
'x, y, z'
'-x, y+1/2, -z+1/2'
'-x, -y, -z'
'x, -y-1/2, z-1/2'

loop_
_atom_site_label
_atom_site_type_symbol
_atom_site_fract_x
_atom_site_fract_y
_atom_site_fract_z
_atom_site_U_iso_or_equiv
_atom_site_adp_type
_atom_site_occupancy
_atom_site_symmetry_multiplicity
_atom_site_calc_flag
_atom_site_refinement_flags
_atom_site_disorder_assembly
_atom_site_disorder_group
Zn1 Zn -0.10351(18) 0.61590(10) 0.20264(9) 0.0369(4) Uani 1 1 d . . .
N1 N 0.0910(13) 0.5086(6) 0.2973(7) 0.035(2) Uani 1 1 d . . .
C2 C 0.0965(15) 0.4717(8) 0.3913(8) 0.035(2) Uani 1 1 d . . .
H2 H 0.0010 0.4909 0.4094 0.042 Uiso 1 1 calc R . .
C3 C 0.2369(16) 0.4069(8) 0.4614(8) 0.039(3) Uani 1 1 d . . .
H3 H 0.2384 0.3845 0.5274 0.046 Uiso 1 1 calc R . .
C4 C 0.3761(18) 0.3745(9) 0.4352(10) 0.046(3) Uani 1 1 d . . .
H4 H 0.4691 0.3283 0.4811 0.056 Uiso 1 1 calc R . .
C5 C 0.3747(18) 0.4114(7) 0.3409(11) 0.040(3) Uani 1 1 d . . .
C6 C 0.2284(19) 0.4775(8) 0.2713(9) 0.044(3) Uani 1 1 d . . .
H6 H 0.2252 0.5008 0.2051 0.053 Uiso 1 1 calc R . .
N7A N 0.5149(18) 0.3671(9) 0.2241(10) 0.023(3) Uiso 0.64 1 d P . .
N7B N 0.441(3) 0.3855(18) 0.261(2) 0.032(5) Uiso 0.36 1 d P . .
C8A C 0.557(2) 0.3772(10) 0.3351(11) 0.017(3) Uiso 0.62 1 d P . .
C8B C 0.631(4) 0.3635(19) 0.317(2) 0.031(6) Uiso 0.38 1 d P . .
O9 O 0.7229(9) 0.3583(5) 0.4180(5) 0.0285(15) Uani 1 1 d . . .
C10 C 0.6693(19) 0.3378(8) 0.2021(12) 0.051(3) Uani 1 1 d . . .
C11 C 0.8078(18) 0.2666(8) 0.2594(10) 0.046(3) Uani 1 1 d . . .
H11 H 0.8175 0.2402 0.3260 0.055 Uiso 1 1 calc R . .
N12 N 0.9282(12) 0.2342(6) 0.2233(6) 0.0305(19) Uani 1 1 d . . .
C13 C 0.9104(15) 0.2749(7) 0.1278(8) 0.031(2) Uani 1 1 d . . .
H13 H 0.9925 0.2529 0.1006 0.038 Uiso 1 1 calc R . .
C14 C 0.7782(15) 0.3469(7) 0.0677(8) 0.034(2) Uani 1 1 d . . .
H14 H 0.7732 0.3744 0.0027 0.041 Uiso 1 1 calc R . .
C15 C 0.6537(16) 0.3775(9) 0.1055(11) 0.049(3) Uani 1 1 d . . .
H15 H 0.5595 0.4251 0.0653 0.059 Uiso 1 1 calc R . .
Cl16 Cl -0.1358(4) 0.6071(2) 0.02713(19) 0.0466(7) Uani 1 1 d . . .
Cl17 Cl -0.3589(4) 0.6178(2) 0.2306(2) 0.0413(6) Uani 1 1 d . . .
H7 H 0.39(2) 0.389(11) 0.180(12) 0.09(5) Uiso 1 1 d . . .

loop_
_atom_site_aniso_label
_atom_site_aniso_U_11
_atom_site_aniso_U_22
_atom_site_aniso_U_33
_atom_site_aniso_U_23
_atom_site_aniso_U_13
_atom_site_aniso_U_12
Zn1 0.0397(7) 0.0477(8) 0.0209(5) 0.0003(6) 0.0133(5) -0.0069(7)
N1 0.035(5) 0.046(5) 0.026(4) -0.007(4) 0.017(4) -0.019(4)
C2 0.031(6) 0.055(7) 0.029(5) 0.002(5) 0.022(4) 0.008(5)
C3 0.053(7) 0.035(7) 0.029(5) 0.001(4) 0.022(5) 0.009(5)
C4 0.056(7) 0.034(7) 0.059(7) -0.007(5) 0.036(6) -0.005(6)
C5 0.063(8) 0.006(5) 0.078(8) -0.013(5) 0.054(7) -0.008(5)
C6 0.076(9) 0.036(6) 0.040(6) -0.018(5) 0.044(6) -0.024(6)
O9 0.032(4) 0.031(4) 0.024(3) -0.003(3) 0.015(3) 0.010(3)
C10 0.068(9) 0.023(6) 0.097(10) -0.022(6) 0.068(8) -0.012(6)
C11 0.072(9) 0.035(7) 0.059(7) -0.012(5) 0.053(7) -0.010(6)
N12 0.040(5) 0.028(5) 0.023(4) -0.008(3) 0.015(4) 0.001(4)
C13 0.033(6) 0.037(6) 0.025(5) -0.007(4) 0.015(4) -0.003(5)
C14 0.033(6) 0.027(6) 0.036(5) -0.006(4) 0.013(5) 0.002(5)
C15 0.036(6) 0.034(7) 0.074(8) 0.003(6) 0.024(6) 0.009(6)
Cl16 0.0472(16) 0.070(2) 0.0207(11) -0.0009(12) 0.0158(11) -0.0026(15)
Cl17 0.0421(15) 0.0489(17) 0.0342(12) -0.0011(12) 0.0200(11) -0.0060(14)

loop_
_atom_type_symbol
_atom_type_description
_atom_type_scat_dispersion_real
_atom_type_scat_dispersion_imag
_atom_type_scat_source
C C 0.0033 0.0016 'International Tables Vol C Tables 4.2.6.8 and 6.1.1.4'
Cl Cl 0.1484 0.1585 'International Tables Vol C Tables 4.2.6.8 and 6.1.1.4'
N N 0.0061 0.0033 'International Tables Vol C Tables 4.2.6.8 and 6.1.1.4'
O O 0.0106 0.0060 'International Tables Vol C Tables 4.2.6.8 and 6.1.1.4'
Zn Zn 0.2839 1.4301 'International Tables Vol C Tables 4.2.6.8 and 6.1.1.4'
H H 0.0000 0.0000 'International Tables Vol C Tables 4.2.6.8 and 6.1.1.4'

loop_
_geom_angle_atom_site_label_1
_geom_angle_atom_site_label_2
_geom_angle_atom_site_label_3
_geom_angle
_geom_angle_site_symmetry_1
_geom_angle_site_symmetry_3
_geom_angle_publ_flag
N12 Zn1 N1 99.5(3) 2_655 . ?
N12 Zn1 Cl17 110.7(3) 2_655 . ?
N1 Zn1 Cl17 111.1(2) . . ?
N12 Zn1 Cl16 104.5(2) 2_655 . ?
N1 Zn1 Cl16 105.7(2) . . ?
Cl17 Zn1 Cl16 122.64(11) . . ?
C2 N1 C6 117.5(10) . . ?
C2 N1 Zn1 121.6(7) . . ?
C6 N1 Zn1 120.8(7) . . ?
N1 C2 C3 122.3(9) . . ?
C2 C3 C4 120.5(10) . . ?
C5 C4 C3 118.3(11) . . ?
C4 C5 C6 119.4(10) . . ?
C4 C5 N7B 139.0(14) . . ?
C6 C5 N7B 98.4(13) . . ?
C4 C5 C8A 110.6(11) . . ?
C6 C5 C8A 129.7(10) . . ?
N7B C5 C8A 37.3(10) . . ?
N1 C6 C5 121.9(9) . . ?
C8B N7A C8A 33.8(14) . . ?
C8B N7A C10 85.1(18) . . ?
C8A N7A C10 118.9(12) . . ?
C8A N7B C8B 34.3(14) . . ?
C8A N7B C5 76.5(18) . . ?
C8B N7B C5 111(2) . . ?
N7B C8A O9 167(2) . . ?
N7B C8A N7A 45.0(15) . . ?
O9 C8A N7A 121.9(13) . . ?
N7B C8A C5 66.1(17) . . ?
O9 C8A C5 126.9(11) . . ?
N7A C8A C5 111.2(11) . . ?
N7A C8B O9 167(3) . . ?
N7A C8B N7B 45.6(15) . . ?
O9 C8B N7B 122(3) . . ?
N7A C8B C10 55.2(14) . . ?
O9 C8B C10 137(2) . . ?
N7B C8B C10 100.8(19) . . ?
C8B O9 C8A 36.2(13) . . ?
C15 C10 C11 119.6(10) . . ?
C15 C10 N7A 113.4(12) . . ?
C11 C10 N7A 126.4(11) . . ?
C15 C10 C8B 141.9(13) . . ?
C11 C10 C8B 95.0(12) . . ?
N7A C10 C8B 39.7(10) . . ?
N12 C11 C10 122.6(10) . . ?
C11 N12 C13 116.7(9) . . ?
C11 N12 Zn1 121.2(7) . 2_645 ?
C13 N12 Zn1 121.6(7) . 2_645 ?
N12 C13 C14 123.7(10) . . ?
C15 C14 C13 118.3(10) . . ?
C10 C15 C14 119.1(11) . . ?

loop_
_geom_bond_atom_site_label_1
_geom_bond_atom_site_label_2
_geom_bond_distance
_geom_bond_site_symmetry_2
_geom_bond_publ_flag
Zn1 N12 2.039(8) 2_655 ?
Zn1 N1 2.044(9) . ?
Zn1 Cl17 2.203(3) . ?
Zn1 Cl16 2.234(2) . ?
N1 C2 1.336(12) . ?
N1 C6 1.350(14) . ?
C2 C3 1.362(14) . ?
C3 C4 1.371(15) . ?
C4 C5 1.354(15) . ?
C5 C6 1.393(16) . ?
C5 N7B 1.44(2) . ?
C5 C8A 1.535(17) . ?
N7A C8B 1.11(3) . ?
N7A C8A 1.358(17) . ?
N7A C10 1.434(16) . ?
N7B C8A 0.96(2) . ?
N7B C8B 1.32(4) . ?
C8A O9 1.245(14) . ?
C8B O9 1.18(3) . ?
C8B C10 1.74(3) . ?
C10 C15 1.350(16) . ?
C10 C11 1.376(17) . ?
C11 N12 1.329(13) . ?
N12 C13 1.337(12) . ?
N12 Zn1 2.039(8) 2_645 ?
C13 C14 1.367(14) . ?
C14 C15 1.366(15) . ?

loop_
_geom_hbond_atom_site_label_D
_geom_hbond_atom_site_label_H
_geom_hbond_atom_site_label_A
_geom_hbond_distance_DH
_geom_hbond_distance_HA
_geom_hbond_distance_DA
_geom_hbond_angle_DHA
_geom_hbond_site_symmetry_A
N7A H7 Cl16 0.89(14) 2.48(14) 3.205(12) 138(12) 3_565
